data_9000475
loop_
_publ_author_name
'Fanfani, L.'
'Nunzi, A.'
'Zanazzi, P. F.'
'Zanzari, A. R.'

_publ_section_title
;
 Additional data on the crystal structure of montgomeryite
;
_journal_name_full 'American Mineralogist'
_journal_page_first 12
_journal_page_last 14
_journal_volume 61
_journal_year 1976
_chemical_formula_sum 'Al2 Ca2 H18 Mg0.5 O20 P3'
_chemical_name_mineral Montgomeryite
_space_group_IT_number 15
_symmetry_space_group_name_Hall '-C 2yc'
_symmetry_space_group_name_H-M 'C 1 2/c 1'
_cell_angle_alpha 90
_cell_angle_beta 91.60
_cell_angle_gamma 90
_cell_formula_units_Z 4
_cell_length_a 10.004
_cell_length_b 24.083
_cell_length_c 6.235
_cell_volume 1501.590
_database_code_amcsd 0000486
_exptl_crystal_density_diffrn 2.554
_cod_original_formula_sum 'Ca2 Al2 P3 Mg.5 O20 H18'
_cod_database_code 9000475

loop_
_space_group_symop_operation_xyz
x,y,z
1/2+x,1/2+y,z
x,-y,1/2+z
1/2+x,1/2-y,1/2+z
-x,y,1/2-z
1/2-x,1/2+y,1/2-z
-x,-y,-z
1/2-x,1/2-y,-z

loop_
_atom_site_label
_atom_site_fract_x
_atom_site_fract_y
_atom_site_fract_z
_atom_site_occupancy
_atom_site_U_iso_or_equiv
_atom_site_type_symbol
_atom_site_attached_hydrogens
Ca1 0.00000 0.06132 0.25000 1.00000 0.01229 Ca 0
Ca2 0.00000 0.33082 0.25000 1.00000 0.01229 Ca 0
Al1 0.25000 0.25000 0.00000 1.00000 0.00608 Al 0
Al2 0.00000 0.17177 -0.25000 1.00000 0.00583 Al 0
P1 0.50000 0.29949 -0.25000 1.00000 0.00583 P 0
P2 0.25851 0.11538 -0.04081 1.00000 0.00747 P 0
Mg 0.00000 0.52867 -0.25000 0.50000 0.01469 Mg 0
O1 0.61740 0.26034 0.70925 1.00000 0.01115 O 0
O2 0.47001 0.33638 0.55580 1.00000 0.01596 O 0
O3 0.30933 0.17528 0.01354 1.00000 0.01064 O 0
O4 0.37484 0.08760 -0.15171 1.00000 0.01241 O 0
O5 0.13698 0.11774 -0.20051 1.00000 0.01229 O 0
O6 0.21850 0.08628 0.16276 1.00000 0.01963 O 0
O-H 0.37062 0.27169 0.21882 1.00000 0.00760 O 1
Wat1 0.16222 0.32941 0.53004 1.00000 0.02520 O 2
Wat2 0.11263 0.02580 0.58142 1.00000 0.01596 O 2
Wat3a 0.11621 0.46807 0.61315 0.50000 0.03420 O 2
Wat3b 0.12130 0.51881 0.02617 0.50000 0.03217 O 2

loop_
_cod_changelog_entry_id
_cod_changelog_entry_author
_cod_changelog_entry_date
_cod_changelog_entry_text
1
;cod-tools version 3.8.0
Id: cif_guess_AMCSD_atom_types 9581 2023-05-17 12:35:41Z saulius
;
2023-05-18T11:36:20+03:00
;Derived atom types and hydrogen counts
from atom names that follow the AMCSD naming convention
(Wat == water, O-H == hydroxyl).
;

loop_
_cod_related_entry_id
_cod_related_entry_database
_cod_related_entry_code
1 AMCSD 0000486
